data_1529953
loop_
_publ_author_name
'Fykin, L.E.'
'Glazova, V.V.'
'Kornilov, I.I.'
'Ozerov, R.P.'
'Solov'ev, S.P.'
'Smirnov, V.P.'

_publ_section_title
;
 The crystal structure of the suboxide Ti2 Zr O
;
_journal_name_full 'Doklady Akademii Nauk SSSR'
_journal_page_first 576
_journal_page_last 579
_journal_volume 182
_journal_year 1968
_chemical_formula_sum 'O Ti2 Zr'
_chemical_name_systematic 'Ti2 Zr O'
_space_group_IT_number 191
_symmetry_space_group_name_Hall '-P 6 2'
_symmetry_space_group_name_H-M 'P 6/m m m'
_cell_angle_alpha 90
_cell_angle_beta 90
_cell_angle_gamma 120
_cell_formula_units_Z 1
_cell_length_a 4.788
_cell_length_b 4.788
_cell_length_c 3.043
_cell_volume 60.414
_citation_journal_id_ASTM DANKAS
_cod_data_source_file Fykin_DANKAS_1968_814.cif
_cod_data_source_block O1Ti2Zr1
_cod_original_cell_volume 60.41446
_cod_original_formula_sum 'O1 Ti2 Zr1'
_cod_database_code 1529953

loop_
_symmetry_equiv_pos_as_xyz
x,y,z
x-y,x,z
-y,x-y,z
-x,-y,z
-x+y,-x,z
y,-x+y,z
-y,-x,-z
x-y,-y,-z
x,x-y,-z
y,x,-z
-x+y,y,-z
-x,-x+y,-z
-x,-y,-z
-x+y,-x,-z
y,-x+y,-z
x,y,-z
x-y,x,-z
-y,x-y,-z
y,x,z
-x+y,y,z
-x,-x+y,z
-y,-x,z
x-y,-y,z
x,x-y,z

loop_
_atom_site_label
_atom_site_type_symbol
_atom_site_fract_x
_atom_site_fract_y
_atom_site_fract_z
_atom_site_occupancy
_atom_site_U_iso_or_equiv
O1 O 0.5 0 0 0.333 0.0
Ti1 Ti 0.3333 0.6666 0.5 1 0.0
Zr1 Zr 0 0 0 1 0.0
